data_2206971
loop_
_publ_author_name
'Zhou, Wei'
'Hu, Wei-Xiao'
'Xia, Chun-Nian'
'Chen, Min-Qin'

_publ_section_title
;
 10-(3-Acetamidobenzylidene)anthrone
;
_journal_coeditor_code HG6234
_journal_issue 10
_journal_name_full 'Acta Crystallographica Section E'
_journal_page_first o3170
_journal_page_last o3171
_journal_paper_doi 10.1107/S1600536805027601
_journal_volume 61
_journal_year 2005
_chemical_formula_iupac 'C23 H17 N O2'
_chemical_formula_moiety 'C23 H17 N O2'
_chemical_formula_sum 'C23 H17 N O2'
_chemical_formula_weight 339.38
_chemical_name_systematic
;
10-(3-Acetamidobenzylidene)anthrone
;
_space_group_IT_number 4
_symmetry_cell_setting monoclinic
_symmetry_space_group_name_Hall 'P 2yb'
_symmetry_space_group_name_H-M 'P 1 21 1'
_atom_sites_solution_hydrogens geom
_atom_sites_solution_primary direct
_atom_sites_solution_secondary difmap
_audit_creation_method SHELXL97
_cell_angle_alpha 90.000
_cell_angle_beta 128.764(4)
_cell_angle_gamma 90.000
_cell_formula_units_Z 2
_cell_length_a 12.3847(3)
_cell_length_b 7.4853(4)
_cell_length_c 12.3351(3)
_cell_measurement_reflns_used 25
_cell_measurement_temperature 296(2)
_cell_measurement_theta_max 27.5
_cell_measurement_theta_min 3.3
_cell_volume 891.63(8)
_computing_cell_refinement 'CAD-4 EXPRESS'
_computing_data_collection 'CAD-4 EXPRESS (Enraf--Nonius, 1994)'
_computing_data_reduction 'XCAD (McArdle, 2000)'
_computing_molecular_graphics 'ORTEP-3 for Windows (Farrugia, 1997)'
_computing_publication_material SHELXL97
_computing_structure_refinement 'SHELXL97 (Sheldrick, 1997)'
_computing_structure_solution 'SHELXS97 (Sheldrick, 1997)'
_diffrn_ambient_temperature 296(2)
_diffrn_measured_fraction_theta_full 0.988
_diffrn_measured_fraction_theta_max 0.988
_diffrn_measurement_device_type 'Enraf--Nonius CAD-4'
_diffrn_measurement_method \w-2\q
_diffrn_radiation_monochromator graphite
_diffrn_radiation_source 'fine-focus sealed tube'
_diffrn_radiation_type MoK\a
_diffrn_radiation_wavelength 0.71073
_diffrn_reflns_av_R_equivalents 0.0291
_diffrn_reflns_av_sigmaI/netI 0.0397
_diffrn_reflns_limit_h_max 0
_diffrn_reflns_limit_h_min -16
_diffrn_reflns_limit_k_max 9
_diffrn_reflns_limit_k_min -9
_diffrn_reflns_limit_l_max 16
_diffrn_reflns_limit_l_min -11
_diffrn_reflns_number 3717
_diffrn_reflns_theta_full 27.48
_diffrn_reflns_theta_max 27.48
_diffrn_reflns_theta_min 1.83
_diffrn_standards_decay_% 0
_diffrn_standards_interval_time 60
_diffrn_standards_number 3
_exptl_absorpt_coefficient_mu 0.081
_exptl_absorpt_correction_T_max 0.9888
_exptl_absorpt_correction_T_min 0.9631
_exptl_absorpt_correction_type multi-scan
_exptl_absorpt_process_details '(ABSCOR; Higashi, 1995)'
_exptl_crystal_colour yellow
_exptl_crystal_density_diffrn 1.264
_exptl_crystal_density_method 'not measured'
_exptl_crystal_description block
_exptl_crystal_F_000 356
_exptl_crystal_size_max 0.34
_exptl_crystal_size_mid 0.23
_exptl_crystal_size_min 0.14
_refine_diff_density_max 0.336
_refine_diff_density_min -0.330
_refine_ls_extinction_coef 0.084(12)
_refine_ls_extinction_expression Fc^*^=kFc[1+0.001xFc^2^\l^3^/sin(2\q)]^-1/4^
_refine_ls_extinction_method 'SHELXL97 (Sheldrick, 1997)'
_refine_ls_goodness_of_fit_ref 1.102
_refine_ls_hydrogen_treatment mixed
_refine_ls_matrix_type full
_refine_ls_number_parameters 241
_refine_ls_number_reflns 2171
_refine_ls_number_restraints 2
_refine_ls_restrained_S_all 1.102
_refine_ls_R_factor_all 0.0762
_refine_ls_R_factor_gt 0.0506
_refine_ls_shift/su_max 0.000
_refine_ls_shift/su_mean 0.000
_refine_ls_structure_factor_coef Fsqd
_refine_ls_weighting_details 'calc w = 1/[\s^2^(Fo^2^)+(0.0888P)^2^] where P = (Fo^2^+2Fc^2^)/3'
_refine_ls_weighting_scheme calc
_refine_ls_wR_factor_gt 0.1100
_refine_ls_wR_factor_ref 0.1505
_reflns_number_gt 1626
_reflns_number_total 2171
_reflns_threshold_expression I>2\s(I)
_cod_data_source_file hg6234.cif
_cod_data_source_block I
_cod_original_sg_symbol_H-M 'P 21'
_cod_database_code 2206971
_cod_database_fobs_code 2206971

loop_
_symmetry_equiv_pos_as_xyz
'x, y, z'
'-x, y+1/2, -z'

loop_
_atom_site_label
_atom_site_fract_x
_atom_site_fract_y
_atom_site_fract_z
_atom_site_U_iso_or_equiv
_atom_site_adp_type
_atom_site_calc_flag
_atom_site_refinement_flags
_atom_site_occupancy
_atom_site_type_symbol
O1 0.2202(3) 0.0772(4) 0.0075(3) 0.0740(9) Uani d . 1 O
O2 -0.3858(4) -0.4173(6) 0.2636(3) 0.0986(13) Uani d . 1 O
N1 -0.2766(3) -0.3305(4) 0.1791(3) 0.0501(8) Uani d D 1 N
H1X -0.260(4) -0.360(6) 0.124(3) 0.061(11) Uiso d D 1 H
C1 0.3602(4) 0.2565(5) 0.4502(4) 0.0503(9) Uani d . 1 C
H1 0.3402 0.2682 0.5112 0.060 Uiso calc R 1 H
C2 0.4885(4) 0.3066(6) 0.4935(5) 0.0588(9) Uani d . 1 C
H2 0.5531 0.3544 0.5819 0.071 Uiso calc R 1 H
C3 0.5221(4) 0.2866(6) 0.4065(5) 0.0638(11) Uani d . 1 C
H3 0.6092 0.3197 0.4361 0.077 Uiso calc R 1 H
C4 0.4259(4) 0.2174(5) 0.2763(5) 0.0621(11) Uani d . 1 C
H4 0.4491 0.2019 0.2183 0.074 Uiso calc R 1 H
C5 0.1877(4) 0.1102(5) 0.0815(3) 0.0498(8) Uani d . 1 C
C6 -0.0636(5) 0.0918(5) -0.1210(4) 0.0603(10) Uani d . 1 C
H6 -0.0391 0.0718 -0.1775 0.072 Uiso calc R 1 H
C7 -0.2007(5) 0.1065(6) -0.1798(4) 0.0687(12) Uani d . 1 C
H7 -0.2689 0.0936 -0.2753 0.082 Uiso calc R 1 H
C8 -0.2367(4) 0.1404(6) -0.0967(4) 0.0649(11) Uani d . 1 C
H8 -0.3293 0.1563 -0.1368 0.078 Uiso calc R 1 H
C9 -0.1352(4) 0.1513(5) 0.0476(4) 0.0540(9) Uani d . 1 C
H9 -0.1614 0.1730 0.1025 0.065 Uiso calc R 1 H
C10 0.1171(3) 0.1381(4) 0.2657(3) 0.0389(7) Uani d . 1 C
C11 0.2932(4) 0.1693(5) 0.2284(4) 0.0457(8) Uani d . 1 C
C12 0.0407(3) 0.1067(5) 0.0240(3) 0.0464(8) Uani d . 1 C
C13 0.0054(3) 0.1301(4) 0.1109(3) 0.0427(7) Uani d . 1 C
C14 0.2581(3) 0.1878(4) 0.3160(3) 0.0412(7) Uani d . 1 C
C15 0.0992(3) 0.1016(5) 0.3607(3) 0.0468(8) Uani d . 1 C
H15 0.1774 0.1180 0.4527 0.056 Uiso calc R 1 H
C16 -0.0253(3) 0.0395(5) 0.3415(3) 0.0451(8) Uani d . 1 C
C17 -0.0967(3) -0.1142(5) 0.2677(3) 0.0437(8) Uani d . 1 C
H17 -0.0681 -0.1790 0.2254 0.052 Uiso calc R 1 H
C18 -0.2103(3) -0.1732(5) 0.2557(3) 0.0431(8) Uani d . 1 C
C19 -0.2545(4) -0.0742(6) 0.3165(4) 0.0539(9) Uani d . 1 C
H19 -0.3325 -0.1093 0.3062 0.065 Uiso calc R 1 H
C20 -0.1818(4) 0.0769(7) 0.3924(4) 0.0642(11) Uani d . 1 C
H20 -0.2102 0.1410 0.4352 0.077 Uiso calc R 1 H
C21 -0.0677(4) 0.1347(6) 0.4060(4) 0.0587(10) Uani d . 1 C
H21 -0.0198 0.2364 0.4577 0.070 Uiso calc R 1 H
C22 -0.3596(4) -0.4412(6) 0.1845(4) 0.0599(10) Uani d . 1 C
C23 -0.4162(5) -0.5972(7) 0.0868(5) 0.0760(14) Uani d . 1 C
H23A -0.3740 -0.7054 0.1389 0.114 Uiso calc R 1 H
H23B -0.3962 -0.5823 0.0236 0.114 Uiso calc R 1 H
H23C -0.5146 -0.6039 0.0352 0.114 Uiso calc R 1 H

loop_
_atom_site_aniso_label
_atom_site_aniso_U_11
_atom_site_aniso_U_22
_atom_site_aniso_U_33
_atom_site_aniso_U_12
_atom_site_aniso_U_13
_atom_site_aniso_U_23
O1 0.111(2) 0.076(2) 0.0782(16) 0.0024(19) 0.0803(17) 0.0004(17)
O2 0.123(3) 0.122(3) 0.108(2) -0.059(3) 0.099(2) -0.036(2)
N1 0.0512(17) 0.0622(19) 0.0494(15) -0.0110(14) 0.0375(14) -0.0035(15)
C1 0.045(2) 0.058(2) 0.0510(19) -0.0033(17) 0.0319(17) -0.0025(17)
C2 0.046(2) 0.059(2) 0.0622(19) -0.0072(18) 0.0289(17) -0.004(2)
C3 0.046(2) 0.065(3) 0.087(3) -0.006(2) 0.045(2) 0.003(2)
C4 0.072(3) 0.059(2) 0.091(3) 0.002(2) 0.068(3) 0.006(2)
C5 0.071(2) 0.0409(17) 0.0560(17) 0.0019(18) 0.0488(18) 0.0057(17)
C6 0.084(3) 0.046(2) 0.0460(17) -0.006(2) 0.039(2) -0.0020(17)
C7 0.077(3) 0.050(2) 0.0424(17) -0.008(2) 0.0198(18) -0.0022(18)
C8 0.052(2) 0.055(2) 0.056(2) -0.0034(19) 0.0186(18) 0.005(2)
C9 0.048(2) 0.053(2) 0.0540(18) -0.0023(17) 0.0288(16) 0.0039(18)
C10 0.0387(16) 0.0416(17) 0.0428(15) -0.0004(14) 0.0287(13) -0.0006(14)
C11 0.054(2) 0.0410(18) 0.0579(18) 0.0008(15) 0.0428(17) 0.0041(16)
C12 0.062(2) 0.0358(16) 0.0431(16) -0.0030(16) 0.0340(16) 0.0000(15)
C13 0.0483(18) 0.0363(17) 0.0435(15) -0.0050(15) 0.0288(15) -0.0006(15)
C14 0.0427(18) 0.0402(16) 0.0465(16) -0.0001(15) 0.0308(15) 0.0018(15)
C15 0.0424(17) 0.060(2) 0.0421(15) -0.0084(17) 0.0284(14) -0.0051(16)
C16 0.0406(17) 0.061(2) 0.0387(14) -0.0048(16) 0.0272(14) -0.0007(16)
C17 0.0471(19) 0.054(2) 0.0434(15) -0.0024(15) 0.0348(15) -0.0013(15)
C18 0.0373(17) 0.060(2) 0.0357(14) -0.0018(16) 0.0247(13) 0.0037(16)
C19 0.046(2) 0.077(3) 0.0544(19) -0.002(2) 0.0386(17) 0.000(2)
C20 0.063(2) 0.085(3) 0.069(2) -0.004(2) 0.053(2) -0.015(2)
C21 0.058(2) 0.074(3) 0.0572(19) -0.013(2) 0.0428(18) -0.018(2)
C22 0.054(2) 0.074(3) 0.0532(19) -0.017(2) 0.0340(18) -0.002(2)
C23 0.075(3) 0.082(3) 0.074(3) -0.027(3) 0.048(2) -0.007(3)

loop_
_atom_type_symbol
_atom_type_description
_atom_type_scat_dispersion_real
_atom_type_scat_dispersion_imag
_atom_type_scat_source
C C 0.0033 0.0000 'International Tables Vol C Tables 4.2.6.8 and 6.1.1.4'
H H 0.0000 0.0000 'International Tables Vol C Tables 4.2.6.8 and 6.1.1.4'
N N 0.0061 0.0000 'International Tables Vol C Tables 4.2.6.8 and 6.1.1.4'
O O 0.0106 0.0000 'International Tables Vol C Tables 4.2.6.8 and 6.1.1.4'

loop_
_geom_angle_atom_site_label_1
_geom_angle_atom_site_label_2
_geom_angle_atom_site_label_3
_geom_angle
_geom_angle_publ_flag
C22 N1 C18 128.4(3) ?
C22 N1 H1X 117(3) ?
C18 N1 H1X 115(3) ?
C2 C1 C14 121.6(3) ?
C2 C1 H1 119.2 ?
C14 C1 H1 119.2 ?
C1 C2 C3 120.5(4) ?
C1 C2 H2 119.8 ?
C3 C2 H2 119.8 ?
C4 C3 C2 119.2(4) ?
C4 C3 H3 120.4 ?
C2 C3 H3 120.4 ?
C3 C4 C11 121.5(3) ?
C3 C4 H4 119.3 ?
C11 C4 H4 119.3 ?
O1 C5 C12 121.0(3) ?
O1 C5 C11 121.1(3) ?
C12 C5 C11 117.8(3) ?
C7 C6 C12 120.7(4) ?
C7 C6 H6 119.6 ?
C12 C6 H6 119.6 ?
C6 C7 C8 119.6(3) ?
C6 C7 H7 120.2 ?
C8 C7 H7 120.2 ?
C7 C8 C9 120.5(4) ?
C7 C8 H8 119.7 ?
C9 C8 H8 119.7 ?
C8 C9 C13 121.1(4) ?
C8 C9 H9 119.5 ?
C13 C9 H9 119.5 ?
C15 C10 C14 118.5(3) yes
C15 C10 C13 125.0(3) yes
C14 C10 C13 116.5(2) ?
C4 C11 C14 119.8(3) ?
C4 C11 C5 119.5(3) ?
C14 C11 C5 120.5(3) ?
C13 C12 C6 120.3(3) ?
C13 C12 C5 120.7(3) ?
C6 C12 C5 118.9(3) ?
C12 C13 C9 117.5(3) ?
C12 C13 C10 119.9(3) ?
C9 C13 C10 122.5(3) ?
C11 C14 C1 117.3(3) ?
C11 C14 C10 120.2(3) ?
C1 C14 C10 122.4(3) ?
C10 C15 C16 130.2(3) ?
C10 C15 H15 114.9 ?
C16 C15 H15 114.9 ?
C17 C16 C21 119.0(3) yes
C17 C16 C15 122.5(3) yes
C21 C16 C15 118.4(3) ?
C16 C17 C18 121.3(3) ?
C16 C17 H17 119.3 ?
C18 C17 H17 119.3 ?
C19 C18 C17 119.2(3) ?
C19 C18 N1 123.2(3) ?
C17 C18 N1 117.6(3) ?
C20 C19 C18 119.6(3) ?
C20 C19 H19 120.2 ?
C18 C19 H19 120.2 ?
C19 C20 C21 121.3(3) ?
C19 C20 H20 119.3 ?
C21 C20 H20 119.3 ?
C20 C21 C16 119.5(4) ?
C20 C21 H21 120.2 ?
C16 C21 H21 120.2 ?
O2 C22 N1 122.7(4) ?
O2 C22 C23 122.2(3) ?
N1 C22 C23 115.1(3) ?
C22 C23 H23A 109.5 ?
C22 C23 H23B 109.5 ?
H23A C23 H23B 109.5 ?
C22 C23 H23C 109.5 ?
H23A C23 H23C 109.5 ?
H23B C23 H23C 109.5 ?

loop_
_geom_bond_atom_site_label_1
_geom_bond_atom_site_label_2
_geom_bond_distance
_geom_bond_publ_flag
O1 C5 1.231(4) yes
O2 C22 1.219(4) yes
N1 C22 1.354(4) yes
N1 C18 1.408(5) yes
N1 H1X 0.851(19) ?
C1 C2 1.375(5) ?
C1 C14 1.408(5) ?
C1 H1 0.9300 ?
C2 C3 1.381(6) ?
C2 H2 0.9300 ?
C3 C4 1.368(6) ?
C3 H3 0.9300 ?
C4 C11 1.401(5) ?
C4 H4 0.9300 ?
C5 C12 1.484(5) ?
C5 C11 1.491(5) ?
C6 C7 1.371(6) ?
C6 C12 1.410(5) ?
C6 H6 0.9300 ?
C7 C8 1.373(6) ?
C7 H7 0.9300 ?
C8 C9 1.397(5) ?
C8 H8 0.9300 ?
C9 C13 1.401(5) ?
C9 H9 0.9300 ?
C10 C15 1.350(4) yes
C10 C14 1.489(4) ?
C10 C13 1.502(4) ?
C11 C14 1.401(4) ?
C12 C13 1.399(4) ?
C15 C16 1.480(4) ?
C15 H15 0.9300 ?
C16 C17 1.388(5) ?
C16 C21 1.393(5) ?
C17 C18 1.391(4) ?
C17 H17 0.9300 ?
C18 C19 1.387(5) ?
C19 C20 1.383(6) ?
C19 H19 0.9300 ?
C20 C21 1.384(5) ?
C20 H20 0.9300 ?
C21 H21 0.9300 ?
C22 C23 1.500(6) ?
C23 H23A 0.9599 ?
C23 H23B 0.9599 ?
C23 H23C 0.9599 ?

loop_
_geom_torsion_atom_site_label_1
_geom_torsion_atom_site_label_2
_geom_torsion_atom_site_label_3
_geom_torsion_atom_site_label_4
_geom_torsion
_geom_torsion_publ_flag
C14 C1 C2 C3 -1.6(6) ?
C1 C2 C3 C4 0.5(7) ?
C2 C3 C4 C11 1.1(6) ?
C12 C6 C7 C8 1.6(6) ?
C6 C7 C8 C9 -3.2(6) ?
C7 C8 C9 C13 0.7(6) ?
C3 C4 C11 C14 -1.6(6) ?
C3 C4 C11 C5 174.4(4) ?
O1 C5 C11 C4 11.0(5) ?
C12 C5 C11 C4 -164.2(3) ?
O1 C5 C11 C14 -173.1(4) ?
C12 C5 C11 C14 11.8(5) ?
C7 C6 C12 C13 2.4(5) ?
C7 C6 C12 C5 -173.2(4) ?
O1 C5 C12 C13 174.8(3) ?
C11 C5 C12 C13 -10.0(5) ?
O1 C5 C12 C6 -9.6(5) ?
C11 C5 C12 C6 165.6(3) ?
C6 C12 C13 C9 -4.7(5) ?
C5 C12 C13 C9 170.9(3) ?
C6 C12 C13 C10 177.5(3) ?
C5 C12 C13 C10 -7.0(4) ?
C8 C9 C13 C12 3.2(5) ?
C8 C9 C13 C10 -179.1(3) ?
C15 C10 C13 C12 -157.0(3) ?
C14 C10 C13 C12 22.0(4) ?
C15 C10 C13 C9 25.3(5) ?
C14 C10 C13 C9 -155.7(3) ?
C4 C11 C14 C1 0.4(5) ?
C5 C11 C14 C1 -175.5(3) ?
C4 C11 C14 C10 179.6(3) ?
C5 C11 C14 C10 3.7(5) ?
C2 C1 C14 C11 1.1(5) ?
C2 C1 C14 C10 -178.0(4) ?
C15 C10 C14 C11 158.8(3) ?
C13 C10 C14 C11 -20.3(5) ?
C15 C10 C14 C1 -22.1(5) ?
C13 C10 C14 C1 158.9(3) ?
C14 C10 C15 C16 -176.1(4) yes
C13 C10 C15 C16 2.9(6) yes
C10 C15 C16 C17 55.5(6) yes
C10 C15 C16 C21 -127.7(4) yes
C21 C16 C17 C18 0.8(5) ?
C15 C16 C17 C18 177.5(3) ?
C16 C17 C18 C19 1.3(5) ?
C16 C17 C18 N1 -179.9(3) ?
C22 N1 C18 C19 -22.1(6) yes
C22 N1 C18 C17 159.2(4) yes
C17 C18 C19 C20 -2.6(5) ?
N1 C18 C19 C20 178.7(3) ?
C18 C19 C20 C21 1.8(6) ?
C19 C20 C21 C16 0.3(6) ?
C17 C16 C21 C20 -1.5(6) ?
C15 C16 C21 C20 -178.5(3) ?
C18 N1 C22 O2 -1.6(7) ?
C18 N1 C22 C23 179.1(4) ?

loop_
_cod_related_entry_id
_cod_related_entry_database
_cod_related_entry_code
1 ChemSpider 21128794
